data_2218541
loop_
_publ_author_name
'Choi, Hong Dae'
'Seo, Pil Ja'
'Son, Byeng Wha'
'Lee, Uk'

_publ_section_title
;
 2-(4-Iodophenyl)-5-methyl-3-methylsulfinyl-1-benzofuran
;
_journal_coeditor_code SJ2496
_journal_issue 6
_journal_name_full 'Acta Crystallographica Section E'
_journal_page_first o1061
_journal_paper_doi 10.1107/S1600536808013706
_journal_volume 64
_journal_year 2008
_chemical_formula_iupac 'C16 H13 I O2 S'
_chemical_formula_moiety 'C16 H13 I O2 S'
_chemical_formula_sum 'C16 H13 I O2 S'
_chemical_formula_weight 396.22
_chemical_melting_point_gt 472
_chemical_melting_point_lt 473
_chemical_name_systematic
;
2-(4-Iodophenyl)-5-methyl-3-methylsulfinyl-1-benzofuran
;
_space_group_IT_number 14
_symmetry_cell_setting monoclinic
_symmetry_space_group_name_Hall '-P 2yn'
_symmetry_space_group_name_H-M 'P 1 21/n 1'
_atom_sites_solution_hydrogens geom
_atom_sites_solution_primary direct
_atom_sites_solution_secondary difmap
_audit_creation_method 'form.cif (version 2.0)'
_cell_angle_alpha 90.00
_cell_angle_beta 103.471(3)
_cell_angle_gamma 90.00
_cell_formula_units_Z 4
_cell_length_a 9.258(2)
_cell_length_b 15.939(3)
_cell_length_c 10.299(2)
_cell_measurement_reflns_used 6653
_cell_measurement_temperature 173(2)
_cell_measurement_theta_max 28.17
_cell_measurement_theta_min 2.40
_cell_volume 1477.9(5)
_computing_cell_refinement 'SAINT (Bruker, 2001)'
_computing_data_collection 'SMART (Bruker, 2001)'
_computing_data_reduction 'SAINT (Bruker, 2001)'
_computing_molecular_graphics 'ORTEP-3 (Farrugia, 1997) and DIAMOND (Brandenburg, 1998)'
_computing_publication_material 'SHELXL97 (Sheldrick, 2008)'
_computing_structure_refinement 'SHELXL97 (Sheldrick, 2008)'
_computing_structure_solution 'SHELXS97 (Sheldrick, 2008)'
_diffrn_ambient_temperature 173(2)
_diffrn_detector_area_resol_mean 10.0
_diffrn_measured_fraction_theta_full 0.997
_diffrn_measured_fraction_theta_max 0.997
_diffrn_measurement_device_type 'Bruker SMART CCD'
_diffrn_measurement_method '\f and \w'
_diffrn_radiation_monochromator graphite
_diffrn_radiation_source 'fine-focus sealed tube'
_diffrn_radiation_type MoK\a
_diffrn_radiation_wavelength 0.71073
_diffrn_reflns_av_R_equivalents 0.0296
_diffrn_reflns_av_sigmaI/netI 0.0303
_diffrn_reflns_limit_h_max 6
_diffrn_reflns_limit_h_min -11
_diffrn_reflns_limit_k_max 20
_diffrn_reflns_limit_k_min -20
_diffrn_reflns_limit_l_max 13
_diffrn_reflns_limit_l_min -11
_diffrn_reflns_number 8743
_diffrn_reflns_theta_full 27.00
_diffrn_reflns_theta_max 27.00
_diffrn_reflns_theta_min 2.40
_diffrn_standards_number 0
_exptl_absorpt_coefficient_mu 2.306
_exptl_absorpt_correction_T_max 0.508
_exptl_absorpt_correction_T_min 0.443
_exptl_absorpt_correction_type multi-scan
_exptl_absorpt_process_details '(SADABS; Sheldrick, 2000)'
_exptl_crystal_colour Colorless
_exptl_crystal_density_diffrn 1.781
_exptl_crystal_density_method 'not measured'
_exptl_crystal_description Block
_exptl_crystal_F_000 776
_exptl_crystal_size_max 0.40
_exptl_crystal_size_mid 0.30
_exptl_crystal_size_min 0.30
_refine_diff_density_max 0.542
_refine_diff_density_min -0.936
_refine_ls_extinction_method none
_refine_ls_goodness_of_fit_ref 1.146
_refine_ls_hydrogen_treatment constr
_refine_ls_matrix_type full
_refine_ls_number_parameters 183
_refine_ls_number_reflns 3227
_refine_ls_number_restraints 0
_refine_ls_restrained_S_all 1.146
_refine_ls_R_factor_all 0.0300
_refine_ls_R_factor_gt 0.0262
_refine_ls_shift/su_max 0.001
_refine_ls_shift/su_mean 0.000
_refine_ls_structure_factor_coef Fsqd
_refine_ls_weighting_details 'calc w=1/[\s^2^(Fo^2^)+(0.0226P)^2^+1.1637P] where P=(Fo^2^+2Fc^2^)/3'
_refine_ls_weighting_scheme calc
_refine_ls_wR_factor_gt 0.0637
_refine_ls_wR_factor_ref 0.0653
_reflns_number_gt 2934
_reflns_number_total 3227
_reflns_threshold_expression I>2\s(I)
_cod_data_source_file sj2496.cif
_cod_data_source_block I
_cod_depositor_comments
;
The following automatic conversions were performed:
'_symmetry_cell_setting' value 'Monoclinic' changed to 'monoclinic'
according to '/home/saulius/struct/CIF-dictionaries/cif_core.dic'
dictionary named 'cif_core.dic' version 2.4.1 from 2010-06-29.

Automatic conversion script
Id: cif_fix_enum 1527 2010-12-29 10:47:43Z saulius 

The following automatic conversions were performed:

'_symmetry_cell_setting' value 'Monoclinic' changed to 'monoclinic'
according to /home/saulius/struct/CIF-dictionaries/cif_core.dic
dictionary named 'cif_core.dic' version 2.4.1 from 2010-06-29.

Automatic conversion script
Id: cif_fix_values 1715 2011-07-08 13:25:40Z adriana 
;
_cod_original_sg_symbol_H-M 'P 21/n'
_cod_database_code 2218541
_cod_database_fobs_code 2218541

loop_
_symmetry_equiv_pos_as_xyz
'x, y, z'
'-x+1/2, y+1/2, -z+1/2'
'-x, -y, -z'
'x-1/2, -y-1/2, z-1/2'

loop_
_atom_site_type_symbol
_atom_site_label
_atom_site_fract_x
_atom_site_fract_y
_atom_site_fract_z
_atom_site_U_iso_or_equiv
_atom_site_adp_type
_atom_site_calc_flag
_atom_site_refinement_flags
_atom_site_occupancy
I I -0.134684(19) 0.613119(11) -0.281817(17) 0.03372(7) Uani d . 1
S S 0.51165(7) 0.54138(4) 0.32703(6) 0.02482(13) Uani d . 1
O O1 0.61196(19) 0.66982(11) 0.02820(17) 0.0251(4) Uani d . 1
O O2 0.5977(2) 0.57384(14) 0.45895(18) 0.0389(5) Uani d . 1
C C1 0.5913(3) 0.59181(15) 0.2070(2) 0.0220(5) Uani d . 1
C C2 0.7456(3) 0.61452(15) 0.2246(2) 0.0231(5) Uani d . 1
C C3 0.8760(3) 0.60093(15) 0.3218(3) 0.0262(5) Uani d . 1
H H3 0.8746 0.5687 0.3991 0.031 Uiso calc R 1
C C4 1.0087(3) 0.63528(17) 0.3040(3) 0.0309(6) Uani d . 1
C C5 1.0091(3) 0.68158(17) 0.1884(3) 0.0329(6) Uani d . 1
H H5 1.1006 0.7038 0.1771 0.039 Uiso calc R 1
C C6 0.8810(3) 0.69632(16) 0.0895(3) 0.0308(6) Uani d . 1
H H6 0.8824 0.7277 0.0114 0.037 Uiso calc R 1
C C7 0.7515(3) 0.66243(15) 0.1120(2) 0.0249(5) Uani d . 1
C C8 0.5155(3) 0.62626(14) 0.0892(2) 0.0228(5) Uani d . 1
C C9 0.3610(3) 0.62508(15) 0.0136(2) 0.0217(5) Uani d . 1
C C10 0.3001(3) 0.69536(16) -0.0607(3) 0.0270(5) Uani d . 1
H H10 0.3572 0.7453 -0.0564 0.032 Uiso calc R 1
C C11 0.1575(3) 0.69273(16) -0.1403(3) 0.0284(5) Uani d . 1
H H11 0.1162 0.7410 -0.1893 0.034 Uiso calc R 1
C C12 0.0746(3) 0.61946(15) -0.1483(2) 0.0235(5) Uani d . 1
C C13 0.1323(3) 0.54923(15) -0.0743(2) 0.0230(5) Uani d . 1
H H13 0.0746 0.4995 -0.0797 0.028 Uiso calc R 1
C C14 0.2744(3) 0.55201(15) 0.0075(2) 0.0218(5) Uani d . 1
H H14 0.3134 0.5044 0.0595 0.026 Uiso calc R 1
C C15 1.1498(3) 0.62338(19) 0.4100(3) 0.0417(7) Uani d . 1
H H15A 1.1345 0.6425 0.4962 0.063 Uiso calc R 1
H H15B 1.2298 0.6561 0.3867 0.063 Uiso calc R 1
H H15C 1.1769 0.5638 0.4160 0.063 Uiso calc R 1
C C16 0.5769(3) 0.43689(17) 0.3073(3) 0.0317(6) Uani d . 1
H H16A 0.6833 0.4386 0.3096 0.048 Uiso calc R 1
H H16B 0.5227 0.4139 0.2216 0.048 Uiso calc R 1
H H16C 0.5604 0.4013 0.3801 0.048 Uiso calc R 1

loop_
_atom_site_aniso_label
_atom_site_aniso_U_11
_atom_site_aniso_U_22
_atom_site_aniso_U_33
_atom_site_aniso_U_12
_atom_site_aniso_U_13
_atom_site_aniso_U_23
I 0.02443(11) 0.04004(12) 0.03256(11) -0.00188(7) -0.00175(7) 0.00229(7)
S 0.0250(3) 0.0303(3) 0.0206(3) -0.0021(2) 0.0083(2) -0.0031(2)
O1 0.0205(8) 0.0272(9) 0.0277(9) -0.0025(7) 0.0057(7) 0.0030(7)
O2 0.0418(12) 0.0538(13) 0.0214(9) -0.0143(10) 0.0082(8) -0.0077(9)
C1 0.0224(12) 0.0229(11) 0.0215(11) -0.0001(9) 0.0066(9) -0.0038(9)
C2 0.0239(13) 0.0225(11) 0.0233(11) 0.0009(9) 0.0062(10) -0.0069(9)
C3 0.0251(13) 0.0251(12) 0.0274(12) 0.0031(9) 0.0039(10) -0.0077(9)
C4 0.0231(13) 0.0290(13) 0.0382(14) 0.0037(10) 0.0024(11) -0.0142(11)
C5 0.0209(13) 0.0293(13) 0.0497(16) -0.0028(10) 0.0108(11) -0.0095(12)
C6 0.0257(13) 0.0281(13) 0.0413(15) -0.0005(10) 0.0133(11) -0.0007(11)
C7 0.0212(12) 0.0227(12) 0.0313(12) -0.0002(9) 0.0067(10) -0.0042(10)
C8 0.0217(12) 0.0216(11) 0.0259(12) -0.0013(9) 0.0076(10) -0.0025(9)
C9 0.0208(12) 0.0245(12) 0.0203(11) -0.0006(9) 0.0055(9) -0.0019(9)
C10 0.0252(13) 0.0236(12) 0.0319(13) -0.0040(10) 0.0062(10) 0.0030(10)
C11 0.0286(13) 0.0250(12) 0.0308(13) 0.0012(10) 0.0051(11) 0.0068(10)
C12 0.0190(11) 0.0295(13) 0.0221(11) 0.0002(9) 0.0046(9) -0.0014(9)
C13 0.0252(12) 0.0211(11) 0.0245(11) -0.0034(9) 0.0095(10) -0.0024(9)
C14 0.0247(12) 0.0209(11) 0.0202(11) 0.0007(9) 0.0062(9) 0.0014(9)
C15 0.0240(14) 0.0445(17) 0.0514(18) 0.0020(12) -0.0017(13) -0.0162(14)
C16 0.0351(15) 0.0325(14) 0.0296(13) 0.0038(11) 0.0116(11) 0.0046(11)

loop_
_atom_type_symbol
_atom_type_description
_atom_type_scat_dispersion_real
_atom_type_scat_dispersion_imag
_atom_type_scat_source
C C 0.0033 0.0016 'International Tables Vol C Tables 4.2.6.8 and 6.1.1.4'
H H 0.0000 0.0000 'International Tables Vol C Tables 4.2.6.8 and 6.1.1.4'
O O 0.0106 0.0060 'International Tables Vol C Tables 4.2.6.8 and 6.1.1.4'
S S 0.1246 0.1234 'International Tables Vol C Tables 4.2.6.8 and 6.1.1.4'
I I -0.4742 1.8119 'International Tables Vol C Tables 4.2.6.8 and 6.1.1.4'

loop_
_geom_angle_atom_site_label_1
_geom_angle_atom_site_label_2
_geom_angle_atom_site_label_3
_geom_angle_site_symmetry_3
_geom_angle
C12 I O2 1_454 163.06(8)
O2 S C1 . 104.84(12)
O2 S C16 . 107.47(13)
C1 S C16 . 97.80(12)
C7 O1 C8 . 106.30(18)
C8 C1 C2 . 107.4(2)
C8 C1 S . 126.1(2)
C2 C1 S . 125.89(18)
C3 C2 C7 . 119.1(2)
C3 C2 C1 . 135.8(2)
C7 C2 C1 . 105.1(2)
C2 C3 C4 . 119.1(2)
C2 C3 H3 . 120.5
C4 C3 H3 . 120.5
C3 C4 C5 . 119.7(2)
C3 C4 C15 . 119.8(3)
C5 C4 C15 . 120.6(3)
C6 C5 C4 . 122.7(2)
C6 C5 H5 . 118.7
C4 C5 H5 . 118.7
C7 C6 C5 . 115.9(3)
C7 C6 H6 . 122.1
C5 C6 H6 . 122.1
O1 C7 C6 . 125.7(2)
O1 C7 C2 . 110.7(2)
C6 C7 C2 . 123.6(2)
C1 C8 O1 . 110.5(2)
C1 C8 C9 . 134.8(2)
O1 C8 C9 . 114.6(2)
C10 C9 C14 . 119.1(2)
C10 C9 C8 . 120.1(2)
C14 C9 C8 . 120.7(2)
C11 C10 C9 . 120.5(2)
C11 C10 H10 . 119.8
C9 C10 H10 . 119.8
C10 C11 C12 . 119.9(2)
C10 C11 H11 . 120.1
C12 C11 H11 . 120.1
C13 C12 C11 . 120.6(2)
C13 C12 I . 119.88(18)
C11 C12 I . 119.44(18)
C14 C13 C12 . 119.7(2)
C14 C13 H13 . 120.1
C12 C13 H13 . 120.1
C13 C14 C9 . 120.2(2)
C13 C14 H14 . 119.9
C9 C14 H14 . 119.9
C4 C15 H15A . 109.5
C4 C15 H15B . 109.5
H15A C15 H15B . 109.5
C4 C15 H15C . 109.5
H15A C15 H15C . 109.5
H15B C15 H15C . 109.5
S C16 H16A . 109.5
S C16 H16B . 109.5
H16A C16 H16B . 109.5
S C16 H16C . 109.5
H16A C16 H16C . 109.5
H16B C16 H16C . 109.5

loop_
_geom_bond_atom_site_label_1
_geom_bond_atom_site_label_2
_geom_bond_site_symmetry_2
_geom_bond_distance
I O2 1_454 3.252(2)
I C12 . 2.101(3)
S O2 . 1.4981(19)
S O2 3_666 3.209(2)
S C1 . 1.773(2)
S C16 . 1.799(3)
O1 C7 . 1.381(3)
O1 C8 . 1.391(3)
C1 C8 . 1.367(3)
C1 C2 . 1.444(3)
C2 C3 . 1.394(4)
C2 C7 . 1.400(3)
C3 C4 . 1.395(4)
C3 H3 . 0.9500
C4 C5 . 1.402(4)
C4 C15 . 1.507(4)
C5 C6 . 1.391(4)
C5 H5 . 0.9500
C6 C7 . 1.383(4)
C6 H6 . 0.9500
C8 C9 . 1.461(3)
C9 C10 . 1.399(3)
C9 C14 . 1.407(3)
C10 C11 . 1.383(4)
C10 H10 . 0.9500
C11 C12 . 1.389(3)
C11 H11 . 0.9500
C12 C13 . 1.389(3)
C13 C14 . 1.388(3)
C13 H13 . 0.9500
C14 H14 . 0.9500
C15 H15A . 0.9800
C15 H15B . 0.9800
C15 H15C . 0.9800
C16 H16A . 0.9800
C16 H16B . 0.9800
C16 H16C . 0.9800

loop_
_geom_hbond_atom_site_label_D
_geom_hbond_atom_site_label_H
_geom_hbond_atom_site_label_A
_geom_hbond_site_symmetry_A
_geom_hbond_distance_DH
_geom_hbond_distance_HA
_geom_hbond_distance_DA
_geom_hbond_angle_DHA
_geom_hbond_publ_flag
C10 H10 Cg1 4_575 0.95 3.01 3.617(4) 125.0 yes
C11 H11 Cg2 4_575 0.95 2.77 3.643(4) 148.4 yes

loop_
_geom_torsion_atom_site_label_1
_geom_torsion_atom_site_label_2
_geom_torsion_atom_site_label_3
_geom_torsion_atom_site_label_4
_geom_torsion
O2 S C1 C8 -136.9(2)
C16 S C1 C8 112.7(2)
O2 S C1 C2 33.6(2)
C16 S C1 C2 -76.9(2)
C8 C1 C2 C3 178.7(3)
S C1 C2 C3 6.8(4)
C8 C1 C2 C7 -0.2(3)
S C1 C2 C7 -172.09(18)
C7 C2 C3 C4 -0.1(3)
C1 C2 C3 C4 -178.9(3)
C2 C3 C4 C5 -0.9(4)
C2 C3 C4 C15 178.2(2)
C3 C4 C5 C6 1.0(4)
C15 C4 C5 C6 -178.1(2)
C4 C5 C6 C7 0.1(4)
C8 O1 C7 C6 179.8(2)
C8 O1 C7 C2 0.4(2)
C5 C6 C7 O1 179.4(2)
C5 C6 C7 C2 -1.2(4)
C3 C2 C7 O1 -179.3(2)
C1 C2 C7 O1 -0.2(3)
C3 C2 C7 C6 1.3(4)
C1 C2 C7 C6 -179.6(2)
C2 C1 C8 O1 0.4(3)
S C1 C8 O1 172.33(17)
C2 C1 C8 C9 178.0(3)
S C1 C8 C9 -10.1(4)
C7 O1 C8 C1 -0.5(3)
C7 O1 C8 C9 -178.63(19)
C1 C8 C9 C10 146.5(3)
O1 C8 C9 C10 -36.0(3)
C1 C8 C9 C14 -37.5(4)
O1 C8 C9 C14 140.0(2)
C14 C9 C10 C11 -0.8(4)
C8 C9 C10 C11 175.3(2)
C9 C10 C11 C12 -1.0(4)
C10 C11 C12 C13 1.7(4)
C10 C11 C12 I -174.85(19)
C11 C12 C13 C14 -0.6(4)
I C12 C13 C14 175.94(17)
C12 C13 C14 C9 -1.2(3)
C10 C9 C14 C13 1.9(3)
C8 C9 C14 C13 -174.2(2)
